data_7215799
loop_
_publ_author_name
'Luo, Yang-Hui'
'Wu, Dong-En'
'Song, Wen-Tao'
'Ge, Shu-Wang'
'Sun, Bai-Wang'

_publ_section_title
;
 Positions of amino groups on ammonium salts tunes the conformations of
 crown ethers: crystal structures, Hirshfeld surfaces and spectroscopic
 studies
;
_journal_issue 24
_journal_name_full CrystEngComm
_journal_page_first 5319
_journal_paper_doi 10.1039/c4ce00150h
_journal_volume 16
_journal_year 2014
_chemical_formula_sum 'C H B F N O'
_chemical_formula_weight 72.84
_chemical_name_systematic
; 
 ? 
;
_space_group_IT_number 14
_symmetry_space_group_name_Hall '-P 2ybc'
_symmetry_space_group_name_H-M 'P 1 21/c 1'
_atom_sites_solution_hydrogens geom
_atom_sites_solution_primary direct
_atom_sites_solution_secondary difmap
_audit_creation_method SHELXL-97
_cell_angle_alpha 90.00
_cell_angle_beta 97.56(3)
_cell_angle_gamma 90.00
_cell_formula_units_Z 61
_cell_length_a 17.415(4)
_cell_length_b 8.8817(18)
_cell_length_c 23.870(5)
_cell_measurement_temperature 293(2)
_cell_volume 3660.0(14)
_computing_structure_refinement 'SHELXL-97 (Sheldrick, 1997)'
_computing_structure_solution 'SHELXS-97 (Sheldrick, 1990)'
_diffrn_ambient_temperature 293(2)
_diffrn_measured_fraction_theta_full 0.998
_diffrn_measured_fraction_theta_max 0.998
_diffrn_radiation_monochromator graphite
_diffrn_radiation_source 'fine-focus sealed tube'
_diffrn_radiation_type MoK\a
_diffrn_radiation_wavelength 0.71073
_diffrn_reflns_av_R_equivalents 0.0812
_diffrn_reflns_av_sigmaI/netI 0.0703
_diffrn_reflns_limit_h_max 22
_diffrn_reflns_limit_h_min -22
_diffrn_reflns_limit_k_max 11
_diffrn_reflns_limit_k_min -11
_diffrn_reflns_limit_l_max 30
_diffrn_reflns_limit_l_min -30
_diffrn_reflns_number 36429
_diffrn_reflns_theta_full 27.48
_diffrn_reflns_theta_max 27.48
_diffrn_reflns_theta_min 3.01
_exptl_absorpt_coefficient_mu 0.204
_exptl_crystal_density_diffrn 2.016
_exptl_crystal_density_method 'not measured'
_exptl_crystal_F_000 2196
_refine_diff_density_max 3.996
_refine_diff_density_min -1.268
_refine_diff_density_rms 0.418
_refine_ls_extinction_method none
_refine_ls_goodness_of_fit_ref 3.320
_refine_ls_hydrogen_treatment mixed
_refine_ls_matrix_type full
_refine_ls_number_parameters 153
_refine_ls_number_reflns 8391
_refine_ls_number_restraints 0
_refine_ls_restrained_S_all 3.320
_refine_ls_R_factor_all 0.5173
_refine_ls_R_factor_gt 0.4559
_refine_ls_shift/su_max 0.448
_refine_ls_shift/su_mean 0.129
_refine_ls_structure_factor_coef Fsqd
_refine_ls_weighting_details 'calc w=1/[\s^2^(Fo^2^)+(0.2000P)^2^+0.0000P] where P=(Fo^2^+2Fc^2^)/3'
_refine_ls_weighting_scheme calc
_refine_ls_wR_factor_gt 0.7919
_refine_ls_wR_factor_ref 0.8207
_reflns_number_gt 3752
_reflns_number_total 8391
_reflns_threshold_expression >2sigma(I)
_cod_data_source_file c4ce00150h2.cif
_cod_data_source_block lyh
_cod_depositor_comments 'Adding full bibliography for 7215795--7215800.cif.'
_cod_original_cell_volume 3659.9(13)
_cod_database_code 7215799

loop_
_symmetry_equiv_pos_as_xyz
'x, y, z'
'-x, y+1/2, -z+1/2'
'-x, -y, -z'
'x, -y-1/2, z-1/2'

loop_
_atom_site_label
_atom_site_type_symbol
_atom_site_fract_x
_atom_site_fract_y
_atom_site_fract_z
_atom_site_U_iso_or_equiv
_atom_site_adp_type
_atom_site_occupancy
_atom_site_symmetry_multiplicity
_atom_site_calc_flag
O4 O 0.3094(8) 0.8033(16) 0.2703(6) 0.084(4) Uiso 1 1 d
O7 O 0.3742(6) 0.3366(11) 0.4039(4) 0.051(3) Uiso 1 1 d
N2 N 0.3195(6) 0.5503(11) 0.3678(4) 0.033(3) Uiso 1 1 d
N3 N 0.3864(6) 0.5738(13) 0.3382(5) 0.042(3) Uiso 1 1 d
C1 C 0.3237(7) 0.4227(13) 0.4014(5) 0.029(3) Uiso 1 1 d
C2 C 0.2586(7) 0.4063(14) 0.4355(5) 0.030(3) Uiso 1 1 d
O1 O 0.4247(7) 0.3197(13) 0.2682(5) 0.066(3) Uiso 1 1 d
N1 N 0.1433(7) 0.3614(14) 0.5010(5) 0.050(3) Uiso 1 1 d
O3 O 0.5391(8) 0.4182(15) 0.3558(5) 0.074(4) Uiso 1 1 d
F5 F 0.2642(7) 0.7104(14) 0.0646(5) 0.091(4) Uiso 1 1 d
O2 O 0.3263(7) 0.5395(14) 0.2202(5) 0.071(3) Uiso 1 1 d
F7 F 0.2508(8) 0.5894(15) -0.0158(5) 0.098(4) Uiso 1 1 d
C3 C 0.2335(9) 0.5137(17) 0.4691(6) 0.048(4) Uiso 1 1 d
C4 C 0.1699(11) 0.235(2) 0.4704(8) 0.069(5) Uiso 1 1 d
O5 O 0.4129(8) 0.8898(16) 0.3600(6) 0.079(4) Uiso 1 1 d
C5 C 0.2248(9) 0.2632(17) 0.4366(6) 0.049(4) Uiso 1 1 d
C6 C 0.5020(11) 0.248(2) 0.2860(8) 0.072(5) Uiso 1 1 d
B2 B 0.2796(11) 0.584(2) 0.0404(8) 0.051(4) Uiso 1 1 d
F6 F 0.2364(11) 0.465(2) 0.0569(8) 0.149(6) Uiso 1 1 d
C7 C 0.1709(11) 0.486(2) 0.4953(8) 0.071(5) Uiso 1 1 d
C8 C 0.3210(14) 0.380(3) 0.2035(10) 0.089(6) Uiso 1 1 d
C9 C 0.5296(14) 0.260(3) 0.3424(11) 0.095(7) Uiso 1 1 d
F8 F 0.3568(11) 0.573(2) 0.0460(8) 0.147(6) Uiso 1 1 d
C10 C 0.2649(12) 0.772(3) 0.2136(9) 0.081(6) Uiso 1 1 d
C11 C 0.4012(13) 0.311(2) 0.2158(9) 0.080(6) Uiso 1 1 d
C12 C 0.5627(13) 0.436(3) 0.4175(10) 0.087(6) Uiso 1 1 d
C13 C 0.3488(17) 0.971(3) 0.3404(12) 0.113(8) Uiso 1 1 d
C14 C 0.2453(16) 0.641(3) 0.2077(11) 0.103(7) Uiso 1 1 d
C15 C 0.3226(15) 0.957(3) 0.2818(11) 0.104(7) Uiso 1 1 d
C16 C 0.4998(18) 0.854(3) 0.4308(11) 0.096(7) Uiso 1 1 d
C17 C 0.4294(15) 0.898(3) 0.4226(10) 0.096(7) Uiso 1 1 d
C18 C 0.559(3) 0.569(7) 0.422(2) 0.22(2) Uiso 1 1 d
O6 O 0.5413(16) 0.815(3) 0.4439(11) 0.144(8) Uiso 1 1 d
F3 F 0.1180(9) -0.0569(19) 0.2797(7) 0.130(5) Uiso 1 1 d
F4 F 0.1623(11) 0.1815(19) 0.2980(8) 0.141(6) Uiso 1 1 d
B1 B 0.1081(13) 0.073(2) 0.3077(9) 0.062(5) Uiso 1 1 d
F2 F 0.1327(11) 0.010(2) 0.3659(8) 0.143(6) Uiso 1 1 d
F1 F 0.0394(14) 0.130(3) 0.2943(10) 0.173(8) Uiso 1 1 d

loop_
_atom_type_symbol
_atom_type_description
_atom_type_scat_dispersion_real
_atom_type_scat_dispersion_imag
_atom_type_scat_source
C C 0.0033 0.0016 'International Tables Vol C Tables 4.2.6.8 and 6.1.1.4'
H H 0.0000 0.0000 'International Tables Vol C Tables 4.2.6.8 and 6.1.1.4'
B B 0.0013 0.0007 'International Tables Vol C Tables 4.2.6.8 and 6.1.1.4'
N N 0.0061 0.0033 'International Tables Vol C Tables 4.2.6.8 and 6.1.1.4'
O O 0.0106 0.0060 'International Tables Vol C Tables 4.2.6.8 and 6.1.1.4'
F F 0.0171 0.0103 'International Tables Vol C Tables 4.2.6.8 and 6.1.1.4'

loop_
_geom_angle_atom_site_label_1
_geom_angle_atom_site_label_2
_geom_angle_atom_site_label_3
_geom_angle
C15 O4 C10 114.1(17)
C1 N2 N3 114.5(9)
O7 C1 N2 123.3(12)
O7 C1 C2 122.4(12)
N2 C1 C2 114.3(10)
C3 C2 C5 117.3(12)
C3 C2 C1 125.7(12)
C5 C2 C1 116.8(11)
C11 O1 C6 114.5(15)
C7 N1 C4 119.2(15)
C9 O3 C12 109.3(16)
C8 O2 C14 116.9(16)
C2 C3 C7 119.3(15)
C5 C4 N1 117.2(16)
C13 O5 C17 111.1(18)
C4 C5 C2 120.6(15)
C9 C6 O1 115.5(17)
F5 B2 F7 109.2(15)
F5 B2 F8 106.1(16)
F7 B2 F8 109.6(16)
F5 B2 F6 112.2(16)
F7 B2 F6 99.5(15)
F8 B2 F6 119.9(18)
N1 C7 C3 124.9(18)
O2 C8 C11 108.2(18)
C6 C9 O3 108(2)
C14 C10 O4 113(2)
O1 C11 C8 109.7(18)
C18 C12 O3 100(3)
O5 C13 C15 116(2)
C10 C14 O2 106(2)
C13 C15 O4 108(2)
O6 C16 C17 164(4)
C16 C17 O5 101(2)
F1 B1 F4 108(2)
F1 B1 F3 113(2)
F4 B1 F3 112.0(18)
F1 B1 F2 121(2)
F4 B1 F2 107.1(17)
F3 B1 F2 95.6(17)

loop_
_geom_bond_atom_site_label_1
_geom_bond_atom_site_label_2
_geom_bond_distance
O4 C15 1.40(3)
O4 C10 1.49(3)
O7 C1 1.162(14)
N2 C1 1.385(15)
N2 N3 1.454(15)
C1 C2 1.487(18)
C2 C3 1.354(19)
C2 C5 1.40(2)
O1 C11 1.27(2)
O1 C6 1.50(2)
N1 C7 1.22(2)
N1 C4 1.45(2)
O3 C9 1.45(3)
O3 C12 1.48(2)
F5 B2 1.31(2)
O2 C8 1.48(3)
O2 C14 1.67(3)
F7 B2 1.37(2)
C3 C7 1.35(2)
C4 C5 1.35(2)
O5 C13 1.36(3)
O5 C17 1.49(3)
C6 C9 1.37(3)
B2 F8 1.34(2)
B2 F6 1.38(2)
C8 C11 1.52(3)
C10 C14 1.22(3)
C12 C18 1.19(6)
C13 C15 1.42(3)
C16 O6 0.83(3)
C16 C17 1.28(3)
F3 B1 1.35(3)
F4 B1 1.39(3)
B1 F1 1.30(3)
B1 F2 1.51(3)
